data_7212907
loop_
_publ_author_name
'Rosini, Goffredo'
'Paolucci, Claudio'
'Boschi, Francesca'
'Marotta, Emanuela'
'Righi, Paolo'
'Tozzi, Francesco'

_publ_section_title
;
 Acid promoted CIDT for the deracemization of dihydrocinnamic aldehydes
 with Betti's base
;
_journal_issue 10
_journal_name_full 'Green Chemistry'
_journal_page_first 1747
_journal_paper_doi 10.1039/c0gc00013b
_journal_volume 12
_journal_year 2010
_chemical_absolute_configuration ad
_chemical_formula_sum 'C20 H26 O4 S'
_chemical_formula_weight 362.47
_chemical_name_systematic
;
?
;
_space_group_IT_number 19
_symmetry_cell_setting orthorhombic
_symmetry_space_group_name_Hall 'P 2ac 2ab'
_symmetry_space_group_name_H-M 'P 21 21 21'
_atom_sites_solution_hydrogens geom
_atom_sites_solution_primary direct
_atom_sites_solution_secondary difmap
_audit_creation_date 09/06/2009
_audit_creation_method SHELXL-97
_audit_update_record 12/06/2009
_cell_angle_alpha 90.00
_cell_angle_beta 90.00
_cell_angle_gamma 90.00
_cell_formula_units_Z 4
_cell_length_a 9.3439(8)
_cell_length_b 13.2412(11)
_cell_length_c 15.8279(13)
_cell_measurement_reflns_used 663
_cell_measurement_temperature 296(2)
_cell_measurement_theta_max 28.7
_cell_measurement_theta_min 2.00
_cell_volume 1958.3(3)
_computing_structure_refinement 'SHELXL-97 (Sheldrick, 1997)'
_computing_structure_solution 'SHELXS-97 (Sheldrick, 1990)'
_diffrn_ambient_temperature 296(2)
_diffrn_measured_fraction_theta_full 0.962
_diffrn_measured_fraction_theta_max 0.962
_diffrn_measurement_device_type 'Bruker APEX2'
_diffrn_measurement_method 'phi and omega scans'
_diffrn_radiation_monochromator graphite
_diffrn_radiation_source 'fine-focus sealed tube'
_diffrn_radiation_type MoK\a
_diffrn_radiation_wavelength 0.71073
_diffrn_reflns_av_R_equivalents 0.0224
_diffrn_reflns_av_sigmaI/netI 0.0162
_diffrn_reflns_limit_h_max 11
_diffrn_reflns_limit_h_min -12
_diffrn_reflns_limit_k_max 17
_diffrn_reflns_limit_k_min -17
_diffrn_reflns_limit_l_max 20
_diffrn_reflns_limit_l_min -20
_diffrn_reflns_number 22553
_diffrn_reflns_theta_full 28.71
_diffrn_reflns_theta_max 28.71
_diffrn_reflns_theta_min 2.01
_exptl_absorpt_coefficient_mu 0.186
_exptl_absorpt_correction_T_max 0.9464
_exptl_absorpt_correction_T_min 0.9464
_exptl_absorpt_correction_type empirical
_exptl_absorpt_process_details SADABS
_exptl_crystal_colour colorless
_exptl_crystal_density_diffrn 1.229
_exptl_crystal_density_method 'not measured'
_exptl_crystal_description cubic
_exptl_crystal_F_000 776
_exptl_crystal_size_max 0.30
_exptl_crystal_size_mid 0.30
_exptl_crystal_size_min 0.30
_refine_diff_density_max 0.202
_refine_diff_density_min -0.261
_refine_diff_density_rms 0.053
_refine_ls_abs_structure_details 'Flack H D (1983), Acta Cryst. A39, 876-881'
_refine_ls_abs_structure_Flack 0.01(6)
_refine_ls_extinction_method none
_refine_ls_goodness_of_fit_ref 1.095
_refine_ls_hydrogen_treatment constr
_refine_ls_matrix_type full
_refine_ls_number_parameters 230
_refine_ls_number_reflns 4753
_refine_ls_number_restraints 0
_refine_ls_restrained_S_all 1.095
_refine_ls_R_factor_all 0.0406
_refine_ls_R_factor_gt 0.0355
_refine_ls_shift/su_max 0.001
_refine_ls_shift/su_mean 0.000
_refine_ls_structure_factor_coef Fsqd
_refine_ls_weighting_details 'calc w=1/[\s^2^(Fo^2^)+(0.0580P)^2^+0.1234P] where P=(Fo^2^+2Fc^2^)/3'
_refine_ls_weighting_scheme calc
_refine_ls_wR_factor_gt 0.0934
_refine_ls_wR_factor_ref 0.0988
_reflns_number_gt 4281
_reflns_number_total 4753
_reflns_threshold_expression >2sigma(I)
_cod_data_source_file c0gc00013b.txt
_cod_data_source_block mdx
_cod_original_sg_symbol_H-M 'p 21 21 21'
_cod_database_code 7212907

loop_
_symmetry_equiv_pos_as_xyz
'x, y, z'
'-x+1/2, -y, z+1/2'
'-x, y+1/2, -z+1/2'
'x+1/2, -y+1/2, -z'

loop_
_atom_site_label
_atom_site_type_symbol
_atom_site_fract_x
_atom_site_fract_y
_atom_site_fract_z
_atom_site_U_iso_or_equiv
_atom_site_adp_type
_atom_site_occupancy
_atom_site_symmetry_multiplicity
_atom_site_calc_flag
_atom_site_refinement_flags
S1 S 0.24466(4) 0.38933(2) 0.22509(2) 0.05022(10) Uani 1 1 d .
C1 C 0.29839(16) 0.44839(11) 0.37896(10) 0.0521(3) Uani 1 1 d .
H1A H 0.3872 0.4786 0.3598 0.063 Uiso 1 1 calc R
H1B H 0.3189 0.3812 0.4003 0.063 Uiso 1 1 calc R
C2 C 0.2313(2) 0.51278(11) 0.44791(10) 0.0553(4) Uani 1 1 d .
H2 H 0.3032 0.5208 0.4925 0.066 Uiso 1 1 calc R
C3 C 0.1023(2) 0.45950(15) 0.48749(12) 0.0669(5) Uani 1 1 d .
H3A H 0.0675 0.5003 0.5341 0.080 Uiso 1 1 calc R
H3B H 0.0266 0.4558 0.4457 0.080 Uiso 1 1 calc R
C4 C 0.13228(19) 0.35426(13) 0.51977(11) 0.0580(4) Uani 1 1 d .
C5 C 0.0874(2) 0.26937(15) 0.47632(12) 0.0696(5) Uani 1 1 d .
H5 H 0.0355 0.2776 0.4267 0.084 Uiso 1 1 calc R
C6 C 0.1173(2) 0.17238(15) 0.50432(12) 0.0700(5) Uani 1 1 d .
H6 H 0.0862 0.1168 0.4735 0.084 Uiso 1 1 calc R
C7 C 0.1927(2) 0.15881(13) 0.57759(11) 0.0620(4) Uani 1 1 d .
C8 C 0.2380(2) 0.24280(13) 0.62275(10) 0.0638(4) Uani 1 1 d .
H8 H 0.2887 0.2344 0.6728 0.077 Uiso 1 1 calc R
C9 C 0.20824(19) 0.33833(13) 0.59370(11) 0.0612(4) Uani 1 1 d .
H9 H 0.2400 0.3938 0.6245 0.073 Uiso 1 1 calc R
C10 C 0.1935(2) 0.61967(12) 0.41584(11) 0.0700(5) Uani 1 1 d .
H10 H 0.1138 0.6126 0.3760 0.084 Uiso 1 1 calc R
C11 C 0.3171(4) 0.66872(16) 0.3681(2) 0.1146(10) Uani 1 1 d .
H11A H 0.2894 0.7351 0.3501 0.172 Uiso 1 1 calc R
H11B H 0.3407 0.6284 0.3196 0.172 Uiso 1 1 calc R
H11C H 0.3989 0.6734 0.4045 0.172 Uiso 1 1 calc R
C12 C 0.1426(5) 0.68836(18) 0.48733(17) 0.1245(12) Uani 1 1 d .
H12A H 0.2194 0.6988 0.5266 0.187 Uiso 1 1 calc R
H12B H 0.0633 0.6573 0.5159 0.187 Uiso 1 1 calc R
H12C H 0.1130 0.7521 0.4644 0.187 Uiso 1 1 calc R
C13 C 0.2027(3) -0.02052(16) 0.56423(16) 0.0876(7) Uani 1 1 d .
H13A H 0.1025 -0.0245 0.5514 0.131 Uiso 1 1 calc R
H13B H 0.2307 -0.0789 0.5962 0.131 Uiso 1 1 calc R
H13C H 0.2566 -0.0181 0.5126 0.131 Uiso 1 1 calc R
C14 C 0.24275(17) 0.26043(9) 0.25035(9) 0.0451(3) Uani 1 1 d .
C15 C 0.36691(17) 0.21427(12) 0.27775(12) 0.0576(4) Uani 1 1 d .
H15 H 0.4520 0.2505 0.2810 0.069 Uiso 1 1 calc R
C16 C 0.36289(19) 0.11346(13) 0.30031(12) 0.0620(4) Uani 1 1 d .
H16 H 0.4459 0.0821 0.3193 0.074 Uiso 1 1 calc R
C17 C 0.2375(2) 0.05857(10) 0.29516(10) 0.0564(3) Uani 1 1 d .
C18 C 0.11444(19) 0.10653(12) 0.26730(12) 0.0620(4) Uani 1 1 d .
H18 H 0.0295 0.0702 0.2636 0.074 Uiso 1 1 calc R
C19 C 0.11574(17) 0.20734(12) 0.24499(11) 0.0565(4) Uani 1 1 d .
H19 H 0.0325 0.2390 0.2266 0.068 Uiso 1 1 calc R
C20 C 0.2351(3) -0.05180(12) 0.31879(13) 0.0769(5) Uani 1 1 d .
H20A H 0.3093 -0.0652 0.3592 0.115 Uiso 1 1 calc R
H20B H 0.2505 -0.0921 0.2692 0.115 Uiso 1 1 calc R
H20C H 0.1439 -0.0684 0.3430 0.115 Uiso 1 1 calc R
O1 O 0.2297(2) 0.06693(10) 0.61159(8) 0.0855(4) Uani 1 1 d .
O2 O 0.19575(11) 0.44281(7) 0.30912(7) 0.0526(3) Uani 1 1 d .
O3 O 0.13287(16) 0.41106(9) 0.16662(8) 0.0682(3) Uani 1 1 d .
O4 O 0.38747(14) 0.41905(9) 0.20577(8) 0.0681(3) Uani 1 1 d .

loop_
_atom_site_aniso_label
_atom_site_aniso_U_11
_atom_site_aniso_U_22
_atom_site_aniso_U_33
_atom_site_aniso_U_23
_atom_site_aniso_U_13
_atom_site_aniso_U_12
S1 0.0632(2) 0.03646(15) 0.05102(18) 0.00094(12) 0.00292(17) 0.00074(15)
C1 0.0572(8) 0.0432(7) 0.0559(8) 0.0017(6) -0.0039(6) 0.0039(6)
C2 0.0720(10) 0.0441(7) 0.0498(7) 0.0002(5) -0.0070(8) 0.0091(7)
C3 0.0708(10) 0.0678(10) 0.0620(10) 0.0031(8) 0.0038(8) 0.0173(9)
C4 0.0604(9) 0.0611(9) 0.0525(8) 0.0030(7) 0.0081(7) 0.0008(7)
C5 0.0748(11) 0.0772(12) 0.0568(9) 0.0045(9) -0.0107(8) -0.0109(9)
C6 0.0859(12) 0.0627(10) 0.0612(10) -0.0026(8) -0.0029(9) -0.0197(9)
C7 0.0766(10) 0.0604(9) 0.0491(8) 0.0020(7) 0.0118(8) -0.0049(8)
C8 0.0824(11) 0.0628(8) 0.0461(7) -0.0014(6) 0.0009(8) 0.0007(9)
C9 0.0745(10) 0.0584(8) 0.0507(8) -0.0073(7) 0.0035(7) -0.0002(8)
C10 0.1081(14) 0.0457(8) 0.0561(8) -0.0023(7) -0.0124(9) 0.0167(9)
C11 0.184(3) 0.0465(10) 0.1138(19) 0.0175(12) 0.019(2) -0.0003(14)
C12 0.228(4) 0.0575(11) 0.0885(16) -0.0085(11) 0.013(2) 0.0469(18)
C13 0.1138(18) 0.0605(10) 0.0885(14) -0.0076(10) 0.0088(12) -0.0003(11)
C14 0.0487(6) 0.0348(5) 0.0518(6) -0.0029(5) -0.0002(6) 0.0005(5)
C15 0.0471(7) 0.0453(7) 0.0804(11) -0.0062(8) -0.0062(8) 0.0013(6)
C16 0.0621(9) 0.0459(8) 0.0779(10) -0.0033(7) -0.0123(8) 0.0136(7)
C17 0.0793(10) 0.0371(6) 0.0530(7) -0.0033(5) -0.0023(8) 0.0019(7)
C18 0.0632(9) 0.0475(8) 0.0752(10) -0.0023(8) -0.0045(8) -0.0138(7)
C19 0.0499(8) 0.0481(8) 0.0714(10) 0.0013(7) -0.0072(7) -0.0004(6)
C20 0.1179(16) 0.0415(7) 0.0715(10) 0.0037(7) -0.0026(13) 0.0011(10)
O1 0.1382(14) 0.0556(6) 0.0627(7) 0.0039(5) -0.0008(9) -0.0005(8)
O2 0.0613(6) 0.0416(5) 0.0549(6) -0.0057(4) -0.0030(5) 0.0077(4)
O3 0.0929(9) 0.0543(6) 0.0576(6) 0.0044(5) -0.0114(7) 0.0096(6)
O4 0.0766(8) 0.0561(7) 0.0714(7) 0.0022(6) 0.0197(6) -0.0143(6)

loop_
_atom_type_symbol
_atom_type_description
_atom_type_scat_dispersion_real
_atom_type_scat_dispersion_imag
_atom_type_scat_source
C C 0.0033 0.0016 'International Tables Vol C Tables 4.2.6.8 and 6.1.1.4'
H H 0.0000 0.0000 'International Tables Vol C Tables 4.2.6.8 and 6.1.1.4'
O O 0.0106 0.0060 'International Tables Vol C Tables 4.2.6.8 and 6.1.1.4'
S S 0.1246 0.1234 'International Tables Vol C Tables 4.2.6.8 and 6.1.1.4'

loop_
_geom_angle_atom_site_label_1
_geom_angle_atom_site_label_2
_geom_angle_atom_site_label_3
_geom_angle
O4 S1 O3 119.44(8)
O4 S1 O2 109.21(7)
O3 S1 O2 104.19(7)
O4 S1 C14 109.12(8)
O3 S1 C14 109.70(7)
O2 S1 C14 104.02(6)
O2 C1 C2 107.46(12)
C1 C2 C3 111.09(13)
C1 C2 C10 111.87(13)
C3 C2 C10 112.11(16)
C4 C3 C2 114.70(14)
C5 C4 C9 116.86(16)
C5 C4 C3 121.71(16)
C9 C4 C3 121.42(16)
C4 C5 C6 122.20(17)
C7 C6 C5 119.72(18)
C6 C7 O1 125.26(17)
C6 C7 C8 119.21(17)
O1 C7 C8 115.53(16)
C9 C8 C7 120.22(16)
C8 C9 C4 121.79(16)
C11 C10 C12 110.4(2)
C11 C10 C2 112.30(18)
C12 C10 C2 111.93(16)
C15 C14 C19 121.03(12)
C15 C14 S1 119.60(11)
C19 C14 S1 119.34(11)
C14 C15 C16 119.05(14)
C17 C16 C15 121.05(15)
C16 C17 C18 118.79(13)
C16 C17 C20 120.49(17)
C18 C17 C20 120.72(17)
C19 C18 C17 121.16(15)
C18 C19 C14 118.92(14)
C7 O1 C13 118.46(17)
C1 O2 S1 118.03(9)

loop_
_geom_bond_atom_site_label_1
_geom_bond_atom_site_label_2
_geom_bond_distance
S1 O4 1.4244(13)
S1 O3 1.4249(14)
S1 O2 1.5746(11)
S1 C14 1.7530(13)
C1 O2 1.4653(19)
C1 C2 1.520(2)
C2 C3 1.531(3)
C2 C10 1.545(2)
C3 C4 1.510(2)
C4 C5 1.383(3)
C4 C9 1.385(2)
C5 C6 1.387(3)
C6 C7 1.369(3)
C7 O1 1.374(2)
C7 C8 1.388(2)
C8 C9 1.374(2)
C10 C11 1.525(4)
C10 C12 1.528(3)
C13 O1 1.402(3)
C14 C15 1.381(2)
C14 C19 1.382(2)
C15 C16 1.382(2)
C16 C17 1.382(3)
C17 C18 1.385(3)
C17 C20 1.509(2)
C18 C19 1.381(2)
